data_2235923
loop_
_publ_author_name
'Vesek, Hilal'
'Kazak, Canan'
'Alaman A\(gar, Ay\,sen'
'G\"um\"u\,s, S\"umeyye'
'Ayg\"un, Muhittin'

_publ_section_title
;
 2-(2-Fluoro-4-hydroxybenzyl)isoindoline-1,3-dione
;
_journal_coeditor_code MW2073
_journal_issue 8
_journal_name_full 'Acta Crystallographica Section E'
_journal_page_first o2478
_journal_paper_doi 10.1107/S1600536812029923
_journal_volume 68
_journal_year 2012
_chemical_formula_iupac 'C15 H10 F N O3'
_chemical_formula_moiety 'C15 H10 F N O3'
_chemical_formula_sum 'C15 H10 F N O3'
_chemical_formula_weight 271.24
_chemical_name_systematic
;
2-(2-Fluoro-4-hydroxybenzyl)isoindoline-1,3-dione
;
_space_group_IT_number 14
_symmetry_cell_setting monoclinic
_symmetry_space_group_name_Hall '-P 2ybc'
_symmetry_space_group_name_H-M 'P 1 21/c 1'
_atom_sites_solution_hydrogens geom
_atom_sites_solution_primary direct
_atom_sites_solution_secondary difmap
_audit_creation_method SHELXL97
_cell_angle_alpha 90.00
_cell_angle_beta 105.784(6)
_cell_angle_gamma 90.00
_cell_formula_units_Z 4
_cell_length_a 12.4362(7)
_cell_length_b 13.8189(8)
_cell_length_c 7.2376(4)
_cell_measurement_reflns_used 1089
_cell_measurement_temperature 296
_cell_measurement_theta_max 29.2458
_cell_measurement_theta_min 3.2661
_cell_volume 1196.92(12)
_computing_cell_refinement 'CrysAlis PRO (Agilent, 2012)'
_computing_data_collection 'CrysAlis PRO (Agilent, 2012)'
_computing_data_reduction 'CrysAlis PRO (Agilent, 2012)'
_computing_molecular_graphics 'ORTEP-3 for Windows (Farrugia, 1997)'
_computing_publication_material 'WinGX (Farrugia, 1999)'
_computing_structure_refinement 'SHELXL97 (Sheldrick, 2008)'
_computing_structure_solution 'SHELXS97 (Sheldrick, 2008)'
_diffrn_ambient_temperature 296
_diffrn_detector_area_resol_mean 16.1333
_diffrn_measured_fraction_theta_full 0.999
_diffrn_measured_fraction_theta_max 0.999
_diffrn_measurement_device_type 'Agilent Xcalibur Eos'
_diffrn_measurement_method \w
_diffrn_radiation_monochromator graphite
_diffrn_radiation_source 'Enhance (Mo) X-ray Source'
_diffrn_radiation_type MoK\a
_diffrn_radiation_wavelength 0.71073
_diffrn_reflns_av_R_equivalents 0.0298
_diffrn_reflns_av_sigmaI/netI 0.0505
_diffrn_reflns_limit_h_max 15
_diffrn_reflns_limit_h_min -15
_diffrn_reflns_limit_k_max 17
_diffrn_reflns_limit_k_min -10
_diffrn_reflns_limit_l_max 9
_diffrn_reflns_limit_l_min -9
_diffrn_reflns_number 6558
_diffrn_reflns_theta_full 26.50
_diffrn_reflns_theta_max 26.50
_diffrn_reflns_theta_min 3.2661
_exptl_absorpt_coefficient_mu 0.116
_exptl_absorpt_correction_T_max 0.995
_exptl_absorpt_correction_T_min 0.977
_exptl_absorpt_correction_type analytical
_exptl_absorpt_process_details
;
[CrysAlis PRO (Agilent, 2012) and Clark & Reid (1995)]
;
_exptl_crystal_colour yellow
_exptl_crystal_density_diffrn 1.505
_exptl_crystal_density_method 'not measured'
_exptl_crystal_description plate
_exptl_crystal_F_000 560
_exptl_crystal_size_max 0.49
_exptl_crystal_size_mid 0.36
_exptl_crystal_size_min 0.16
_refine_diff_density_max 0.266
_refine_diff_density_min -0.248
_refine_ls_extinction_coef 0.015(2)
_refine_ls_extinction_expression Fc^*^=kFc[1+0.001xFc^2^\l^3^/sin(2\q)]^-1/4^
_refine_ls_extinction_method 'SHELXL97 (Sheldrick, 2008)'
_refine_ls_goodness_of_fit_ref 1.040
_refine_ls_hydrogen_treatment constr
_refine_ls_matrix_type full
_refine_ls_number_parameters 182
_refine_ls_number_reflns 2475
_refine_ls_number_restraints 1
_refine_ls_restrained_S_all 1.043
_refine_ls_R_factor_all 0.1083
_refine_ls_R_factor_gt 0.0568
_refine_ls_shift/su_max 0.000
_refine_ls_shift/su_mean 0.000
_refine_ls_structure_factor_coef Fsqd
_refine_ls_weighting_details 'calc w = 1/[\s^2^(Fo^2^)+(0.0576P)^2^+0.0520P] where P=(Fo^2^+2Fc^2^)/3'
_refine_ls_weighting_scheme calc
_refine_ls_wR_factor_gt 0.1172
_refine_ls_wR_factor_ref 0.1414
_reflns_number_gt 1455
_reflns_number_total 2475
_reflns_threshold_expression I>2\s(I)
_cod_data_source_file mw2073.cif
_cod_data_source_block I
_cod_original_sg_symbol_Hall -P2ybc
_cod_original_sg_symbol_H-M 'P 21/c'
_cod_database_code 2235923
_cod_database_fobs_code 2235923

loop_
_symmetry_equiv_pos_as_xyz
'x, y, z'
'-x, y+1/2, -z+1/2'
'-x, -y, -z'
'x, -y-1/2, z-1/2'

loop_
_atom_site_type_symbol
_atom_site_label
_atom_site_fract_x
_atom_site_fract_y
_atom_site_fract_z
_atom_site_U_iso_or_equiv
_atom_site_adp_type
_atom_site_calc_flag
_atom_site_refinement_flags
_atom_site_occupancy
_atom_site_symmetry_multiplicity
F F1 0.51132(13) 0.39770(13) 0.2014(2) 0.0744(5) Uani d . 1 1
O O1 0.62844(14) 0.34620(14) 0.8605(2) 0.0669(6) Uani d U 1 1
H H1 0.6025 0.3378 0.9521 0.100 Uiso calc R 1 1
O O2 0.14305(15) 0.22946(14) 0.1784(3) 0.0688(6) Uani d . 1 1
O O3 0.15474(15) 0.55595(13) 0.2472(2) 0.0640(6) Uani d . 1 1
C C1 0.4371(2) 0.3540(2) 0.7088(4) 0.0587(7) Uani d . 1 1
H H2 0.4209 0.3437 0.8253 0.070 Uiso calc R 1 1
C C2 0.3525(2) 0.36576(18) 0.5413(4) 0.0512(7) Uani d . 1 1
H H6 0.2786 0.3635 0.5460 0.061 Uiso calc R 1 1
C C3 0.37512(19) 0.38080(16) 0.3672(3) 0.0432(6) Uani d . 1 1
C C4 0.4864(2) 0.38324(18) 0.3694(3) 0.0489(6) Uani d . 1 1
C C5 0.5730(2) 0.37230(18) 0.5324(4) 0.0555(7) Uani d . 1 1
H H3 0.6472 0.3745 0.5292 0.067 Uiso calc R 1 1
C C6 0.5443(2) 0.35796(19) 0.6992(4) 0.0573(7) Uani d U 1 1
C C7 0.2863(2) 0.39461(19) 0.1803(3) 0.0513(7) Uani d . 1 1
H H7A 0.2988 0.4560 0.1244 0.062 Uiso calc R 1 1
H H7B 0.2934 0.3438 0.0920 0.062 Uiso calc R 1 1
C C8 0.1105(2) 0.31010(19) 0.1968(4) 0.0486(7) Uani d . 1 1
C C9 0.00117(19) 0.34221(18) 0.2184(3) 0.0443(6) Uani d . 1 1
C C10 0.00446(19) 0.44188(18) 0.2373(3) 0.0423(6) Uani d . 1 1
C C11 0.1162(2) 0.47537(19) 0.2301(3) 0.0464(6) Uani d . 1 1
C C12 -0.0859(2) 0.4927(2) 0.2606(3) 0.0536(7) Uani d . 1 1
H H12 -0.0835 0.5596 0.2748 0.064 Uiso calc R 1 1
C C13 -0.1802(2) 0.4405(2) 0.2620(3) 0.0603(8) Uani d . 1 1
H H13 -0.2430 0.4731 0.2756 0.072 Uiso calc R 1 1
C C14 -0.1837(2) 0.3410(2) 0.2438(4) 0.0602(8) Uani d . 1 1
H H14 -0.2484 0.3079 0.2460 0.072 Uiso calc R 1 1
C C15 -0.0921(2) 0.2898(2) 0.2221(4) 0.0553(7) Uani d . 1 1
H H15 -0.0937 0.2228 0.2107 0.066 Uiso calc R 1 1
N N1 0.17380(16) 0.39322(15) 0.2016(3) 0.0475(5) Uani d . 1 1

loop_
_atom_site_aniso_label
_atom_site_aniso_U_11
_atom_site_aniso_U_22
_atom_site_aniso_U_33
_atom_site_aniso_U_12
_atom_site_aniso_U_13
_atom_site_aniso_U_23
F1 0.0609(10) 0.1071(14) 0.0657(9) -0.0106(9) 0.0350(8) -0.0019(9)
O1 0.0467(11) 0.0929(15) 0.0528(9) -0.0076(10) -0.0006(7) 0.0201(10)
O2 0.0605(13) 0.0456(12) 0.1070(15) 0.0039(10) 0.0341(11) -0.0083(11)
O3 0.0674(13) 0.0437(11) 0.0819(13) -0.0074(10) 0.0220(10) -0.0014(10)
C1 0.0578(18) 0.0648(18) 0.0557(16) -0.0048(15) 0.0195(13) 0.0081(14)
C2 0.0432(15) 0.0527(16) 0.0620(16) -0.0025(12) 0.0217(12) 0.0039(13)
C3 0.0406(14) 0.0352(13) 0.0560(14) -0.0028(11) 0.0168(11) -0.0023(11)
C4 0.0478(16) 0.0486(16) 0.0568(15) -0.0043(13) 0.0253(13) -0.0021(12)
C5 0.0404(15) 0.0561(18) 0.0729(18) -0.0019(13) 0.0201(14) 0.0016(14)
C6 0.0463(16) 0.0572(17) 0.0596(15) -0.0028(13) -0.0008(10) 0.0059(14)
C7 0.0428(14) 0.0555(16) 0.0582(14) -0.0021(13) 0.0182(12) 0.0023(13)
C8 0.0467(16) 0.0416(16) 0.0569(15) -0.0002(13) 0.0132(12) -0.0039(12)
C9 0.0415(15) 0.0431(15) 0.0461(13) 0.0022(12) 0.0084(11) -0.0006(12)
C10 0.0400(15) 0.0453(15) 0.0389(12) 0.0038(12) 0.0061(10) -0.0012(11)
C11 0.0489(16) 0.0408(16) 0.0465(13) -0.0005(13) 0.0078(11) 0.0014(12)
C12 0.0541(17) 0.0522(16) 0.0524(14) 0.0086(14) 0.0108(12) -0.0037(13)
C13 0.0474(17) 0.075(2) 0.0585(15) 0.0138(16) 0.0148(13) -0.0021(15)
C14 0.0421(16) 0.076(2) 0.0631(16) -0.0033(15) 0.0163(13) -0.0001(15)
C15 0.0466(16) 0.0528(16) 0.0664(16) -0.0080(14) 0.0153(13) -0.0047(14)
N1 0.0387(12) 0.0445(12) 0.0589(12) 0.0009(10) 0.0126(10) -0.0005(10)

loop_
_atom_type_symbol
_atom_type_description
_atom_type_scat_dispersion_real
_atom_type_scat_dispersion_imag
_atom_type_scat_source
C C 0.0033 0.0016 'International Tables Vol C Tables 4.2.6.8 and 6.1.1.4'
H H 0.0000 0.0000 'International Tables Vol C Tables 4.2.6.8 and 6.1.1.4'
F F 0.0171 0.0103 'International Tables Vol C Tables 4.2.6.8 and 6.1.1.4'
N N 0.0061 0.0033 'International Tables Vol C Tables 4.2.6.8 and 6.1.1.4'
O O 0.0106 0.0060 'International Tables Vol C Tables 4.2.6.8 and 6.1.1.4'

loop_
_geom_angle_atom_site_label_1
_geom_angle_atom_site_label_2
_geom_angle_atom_site_label_3
_geom_angle
C6 O1 H1 109.5
C6 C1 C2 118.4(2)
C6 C1 H2 120.8
C2 C1 H2 120.8
C3 C2 C1 121.5(2)
C3 C2 H6 119.2
C1 C2 H6 119.2
C2 C3 C4 116.5(2)
C2 C3 C7 123.9(2)
C4 C3 C7 119.6(2)
F1 C4 C5 118.2(2)
F1 C4 C3 118.0(2)
C5 C4 C3 123.9(2)
C6 C5 C4 116.3(2)
C6 C5 H3 121.8
C4 C5 H3 121.8
O1 C6 C1 119.6(3)
O1 C6 C5 117.1(3)
C1 C6 C5 123.3(2)
N1 C7 C3 113.3(2)
N1 C7 H7A 108.9
C3 C7 H7A 108.9
N1 C7 H7B 108.9
C3 C7 H7B 108.9
H7A C7 H7B 107.7
O2 C8 N1 124.2(2)
O2 C8 C9 129.5(2)
N1 C8 C9 106.3(2)
C15 C9 C10 121.7(2)
C15 C9 C8 130.5(2)
C10 C9 C8 107.8(2)
C12 C10 C9 121.2(2)
C12 C10 C11 130.7(2)
C9 C10 C11 108.1(2)
O3 C11 N1 124.3(2)
O3 C11 C10 129.6(2)
N1 C11 C10 106.1(2)
C10 C12 C13 117.3(3)
C10 C12 H12 121.3
C13 C12 H12 121.3
C12 C13 C14 121.6(3)
C12 C13 H13 119.2
C14 C13 H13 119.2
C13 C14 C15 120.9(3)
C13 C14 H14 119.5
C15 C14 H14 119.5
C9 C15 C14 117.2(3)
C9 C15 H15 121.4
C14 C15 H15 121.4
C11 N1 C8 111.6(2)
C11 N1 C7 123.9(2)
C8 N1 C7 124.5(2)

loop_
_geom_bond_atom_site_label_1
_geom_bond_atom_site_label_2
_geom_bond_distance
F1 C4 1.349(3)
O1 C6 1.349(3)
O1 H1 0.8200
O2 C8 1.205(3)
O3 C11 1.205(3)
C1 C6 1.354(4)
C1 C2 1.382(3)
C1 H2 0.9300
C2 C3 1.379(3)
C2 H6 0.9300
C3 C4 1.380(3)
C3 C7 1.508(3)
C4 C5 1.372(3)
C5 C6 1.364(4)
C5 H3 0.9300
C7 N1 1.449(3)
C7 H7A 0.9700
C7 H7B 0.9700
C8 N1 1.388(3)
C8 C9 1.478(3)
C9 C15 1.374(3)
C9 C10 1.384(3)
C10 C12 1.373(3)
C10 C11 1.479(3)
C11 N1 1.388(3)
C12 C13 1.380(4)
C12 H12 0.9300
C13 C14 1.380(4)
C13 H13 0.9300
C14 C15 1.385(4)
C14 H14 0.9300
C15 H15 0.9300

loop_
_geom_hbond_atom_site_label_D
_geom_hbond_atom_site_label_H
_geom_hbond_atom_site_label_A
_geom_hbond_site_symmetry_A
_geom_hbond_distance_DH
_geom_hbond_distance_HA
_geom_hbond_distance_DA
_geom_hbond_angle_DHA
O1 H1 F1 1_556 0.82 2.52 3.267(2) 152
C2 H6 O2 4_566 0.93 2.51 3.303(3) 144
C12 H12 O2 2 0.93 2.51 3.403(3) 161
C15 H15 O3 2_545 0.93 2.47 3.346(3) 157

loop_
_geom_torsion_atom_site_label_1
_geom_torsion_atom_site_label_2
_geom_torsion_atom_site_label_3
_geom_torsion_atom_site_label_4
_geom_torsion
C6 C1 C2 C3 0.2(4)
C1 C2 C3 C4 0.2(4)
C1 C2 C3 C7 -179.6(2)
C2 C3 C4 F1 179.9(2)
C7 C3 C4 F1 -0.3(3)
C2 C3 C4 C5 -0.4(4)
C7 C3 C4 C5 179.4(2)
F1 C4 C5 C6 179.9(2)
C3 C4 C5 C6 0.2(4)
C2 C1 C6 O1 -179.6(2)
C2 C1 C6 C5 -0.4(4)
C4 C5 C6 O1 179.4(2)
C4 C5 C6 C1 0.2(4)
C2 C3 C7 N1 1.6(3)
C4 C3 C7 N1 -178.2(2)
O2 C8 C9 C15 -0.5(4)
N1 C8 C9 C15 179.6(2)
O2 C8 C9 C10 179.2(3)
N1 C8 C9 C10 -0.7(2)
C15 C9 C10 C12 -0.1(3)
C8 C9 C10 C12 -179.79(19)
C15 C9 C10 C11 179.2(2)
C8 C9 C10 C11 -0.5(2)
C12 C10 C11 O3 1.8(4)
C9 C10 C11 O3 -177.4(2)
C12 C10 C11 N1 -179.3(2)
C9 C10 C11 N1 1.6(2)
C9 C10 C12 C13 -0.7(3)
C11 C10 C12 C13 -179.8(2)
C10 C12 C13 C14 1.0(3)
C12 C13 C14 C15 -0.4(4)
C10 C9 C15 C14 0.7(3)
C8 C9 C15 C14 -179.7(2)
C13 C14 C15 C9 -0.4(4)
O3 C11 N1 C8 177.0(2)
C10 C11 N1 C8 -2.1(2)
O3 C11 N1 C7 -2.8(4)
C10 C11 N1 C7 178.11(18)
O2 C8 N1 C11 -178.1(2)
C9 C8 N1 C11 1.8(3)
O2 C8 N1 C7 1.7(4)
C9 C8 N1 C7 -178.4(2)
C3 C7 N1 C11 92.4(3)
C3 C7 N1 C8 -87.4(3)

loop_
_cod_related_entry_id
_cod_related_entry_database
_cod_related_entry_code
1 ChemSpider 30657991
